data_7052471
loop_
_publ_author_name
'Srinivasa Gopalan, R.'
'Kulkarni, Giridhar U.'
'Ravi, M.'
'Rao, C. N. R.'

_publ_section_title
;
 A charge density study of an intramolecular charge-transfer quinoid
 compound with strong NLO properties
;
_journal_issue 9
_journal_name_full 'New Journal of Chemistry'
_journal_page_first 1108
_journal_paper_doi 10.1039/b103117c
_journal_volume 25
_journal_year 2001
_chemical_formula_sum 'C22 H28 N4 O2'
_chemical_formula_weight 380.48
_chemical_name_systematic
;
7,7-di(S(+)-2-(methoxy)pyrrolidino)-8,8-dicyanoquinodimethane
;
_space_group_IT_number 4
_symmetry_cell_setting monoclinic
_symmetry_space_group_name_Hall 'P 2yb'
_symmetry_space_group_name_H-M 'P 1 21 1'
_atom_sites_solution_hydrogens geom
_atom_sites_solution_primary direct
_atom_sites_solution_secondary difmap
_audit_creation_method SHELXL
_cell_angle_alpha 90.00
_cell_angle_beta 102.9680(10)
_cell_angle_gamma 90.00
_cell_formula_units_Z 2
_cell_length_a 9.2675(3)
_cell_length_b 8.1573(3)
_cell_length_c 13.8649(5)
_cell_measurement_reflns_used 45
_cell_measurement_temperature 130(1)
_cell_volume 1021.42(6)
_computing_structure_refinement 'SHELXL-93 (Sheldrick, 1993)'
_computing_structure_solution 'SHELXS-86 (Sheldrick, 1990)'
_diffrn_ambient_temperature 130(1)
_diffrn_radiation_monochromator graphite
_diffrn_radiation_source 'fine-focus sealed tube'
_diffrn_radiation_type MoK\a
_diffrn_radiation_wavelength 0.71073
_diffrn_reflns_av_R_equivalents 0.0462
_diffrn_reflns_av_sigmaI/netI 0.1166
_diffrn_reflns_limit_h_max 14
_diffrn_reflns_limit_h_min -19
_diffrn_reflns_limit_k_max 17
_diffrn_reflns_limit_k_min -16
_diffrn_reflns_limit_l_max 29
_diffrn_reflns_limit_l_min -29
_diffrn_reflns_number 21515
_diffrn_reflns_theta_max 49.30
_diffrn_reflns_theta_min 1.51
_exptl_absorpt_coefficient_mu 0.081
_exptl_crystal_colour yellow
_exptl_crystal_density_diffrn 1.237
_exptl_crystal_F_000 408
_exptl_crystal_size_max 0.3
_exptl_crystal_size_mid 0.3
_exptl_crystal_size_min 0.2
_refine_diff_density_max 0.672
_refine_diff_density_min -0.466
_refine_diff_density_rms 0.100
_refine_ls_abs_structure_details 'Flack H D (1983), Acta Cryst. A39, 876-881'
_refine_ls_abs_structure_Flack -0.96(153)
_refine_ls_extinction_method none
_refine_ls_goodness_of_fit_all 1.632
_refine_ls_goodness_of_fit_obs 1.835
_refine_ls_hydrogen_treatment located
_refine_ls_matrix_type full
_refine_ls_number_parameters 253
_refine_ls_number_reflns 16438
_refine_ls_number_restraints 1
_refine_ls_restrained_S_all 1.636
_refine_ls_restrained_S_obs 1.835
_refine_ls_R_factor_all 0.2382
_refine_ls_R_factor_obs 0.1383
_refine_ls_shift/esd_max 0.001
_refine_ls_shift/esd_mean 0.000
_refine_ls_structure_factor_coef Fsqd
_refine_ls_weighting_details 'w=1/[\s^2^(Fo^2^)+(0.0200P)^2^+0.3000P] where P=(Fo^2^+2Fc^2^)/3'
_refine_ls_weighting_scheme calc
_refine_ls_wR_factor_all 0.2175
_refine_ls_wR_factor_obs 0.1803
_reflns_number_observed 9001
_reflns_number_total 16454
_reflns_observed_criterion >2sigma(I)
_cod_data_source_file b103117c.txt
_cod_data_source_block unique
_cod_depositor_comments
;
The following automatic conversions were performed:
'_symmetry_cell_setting' value 'Monoclinic' changed to 'monoclinic'
according to '/home/saulius/struct/CIF-dictionaries/cif_core.dic'
dictionary named 'cif_core.dic' version 2.4.1 from 2010-06-29.

Automatic conversion script
Id: cif_fix_enum 1527 2010-12-29 10:47:43Z saulius 

The following automatic conversions were performed:

'_refine_ls_weighting_scheme' value 'calc
w=1/[\s^2^(Fo^2^)+(0.0200P)^2^+0.3000P] where P=(Fo^2^+2Fc^2^)/3' was
changed to 'calc'. New tag '_refine_ls_weighting_details' was
created. The value of the new tag was set to
'w=1/[\s^2^(Fo^2^)+(0.0200P)^2^+0.3000P] where P=(Fo^2^+2Fc^2^)/3'.

Automatic conversion script
Id: cif_fix_values 3143 2015-03-26 13:38:13Z robertas 
;
_cod_original_sg_symbol_H-M 'P 2(1)'
_cod_database_code 7052471

loop_
_symmetry_equiv_pos_as_xyz
'x, y, z'
'-x, y+1/2, -z'

loop_
_atom_site_aniso_label
_atom_site_aniso_U_11
_atom_site_aniso_U_22
_atom_site_aniso_U_33
_atom_site_aniso_U_23
_atom_site_aniso_U_13
_atom_site_aniso_U_12
O1 0.0249(7) 0.0334(9) 0.0438(10) -0.0001(8) 0.0150(7) -0.0045(8)
O2 0.0303(8) 0.0337(10) 0.0354(9) 0.0025(8) 0.0144(7) -0.0017(7)
N1 0.0186(7) 0.0164(7) 0.0170(7) -0.0005(6) 0.0032(6) 0.0023(6)
N2 0.0176(7) 0.0173(7) 0.0178(7) -0.0015(6) 0.0032(5) 0.0029(6)
N3 0.0226(9) 0.0345(12) 0.0580(15) -0.0018(11) 0.0136(10) -0.0002(9)
N4 0.0265(10) 0.0241(10) 0.069(2) -0.0030(11) 0.0126(11) 0.0004(9)
C1 0.0148(7) 0.0166(8) 0.0167(8) 0.0006(7) 0.0043(6) 0.0028(7)
C2 0.0143(7) 0.0174(9) 0.0210(9) 0.0000(7) 0.0037(7) -0.0001(7)
C3 0.0162(7) 0.0156(8) 0.0207(8) 0.0004(7) 0.0056(7) 0.0011(7)
C4 0.0137(7) 0.0175(8) 0.0144(7) 0.0008(6) 0.0054(6) -0.0006(6)
C5 0.0159(7) 0.0178(9) 0.0208(9) 0.0002(7) 0.0060(7) -0.0007(7)
C6 0.0169(8) 0.0165(8) 0.0201(8) -0.0002(7) 0.0058(7) -0.0004(7)
C7 0.0157(7) 0.0153(8) 0.0168(7) 0.0014(7) 0.0051(6) 0.0003(7)
C8 0.0151(7) 0.0174(9) 0.0220(9) -0.0001(7) 0.0048(7) 0.0017(7)
C9 0.0180(8) 0.0206(9) 0.0154(8) 0.0008(7) 0.0026(6) 0.0010(7)
C10 0.0271(10) 0.0240(10) 0.0182(9) -0.0025(8) 0.0036(8) -0.0033(8)
C11 0.0306(11) 0.0187(10) 0.0237(10) -0.0018(8) 0.0028(8) -0.0031(8)
C12 0.0246(9) 0.0153(8) 0.0222(9) -0.0018(7) 0.0038(8) 0.0030(8)
C13 0.0280(10) 0.0228(10) 0.0226(9) 0.0048(8) 0.0084(8) 0.0000(8)
C14 0.0393(14) 0.056(2) 0.0395(14) -0.0065(14) 0.0178(12) -0.0238(14)
C15 0.0281(10) 0.0223(10) 0.0161(8) -0.0032(8) -0.0010(7) 0.0058(8)
C16 0.0307(11) 0.0289(12) 0.0213(9) -0.0017(9) -0.0076(8) 0.0025(10)
C17 0.0227(9) 0.0276(11) 0.0300(11) -0.0019(10) -0.0047(8) -0.0005(9)
C18 0.0161(8) 0.0237(10) 0.0257(9) -0.0012(8) -0.0005(7) 0.0046(7)
C19 0.0308(11) 0.0338(13) 0.0179(9) -0.0008(8) 0.0057(8) 0.0096(9)
C20 0.0280(12) 0.056(2) 0.0302(13) 0.0017(12) 0.0062(10) -0.0108(12)
C21 0.0216(9) 0.0200(9) 0.0279(10) 0.0019(8) 0.0088(8) 0.0042(8)
C22 0.0168(8) 0.0234(10) 0.0308(11) 0.0003(9) 0.0068(8) 0.0033(8)

loop_
_atom_site_label
_atom_site_type_symbol
_atom_site_fract_x
_atom_site_fract_y
_atom_site_fract_z
_atom_site_U_iso_or_equiv
_atom_site_thermal_displace_type
_atom_site_occupancy
_atom_site_calc_flag
_atom_site_refinement_flags
_atom_site_disorder_group
O1 O 0.1121(2) 1.3072(2) 0.45747(14) 0.0329(4) Uani 1 d . .
O2 O 0.2937(2) 1.5073(2) 0.05085(13) 0.0320(4) Uani 1 d . .
N1 N 0.2808(2) 1.4097(2) 0.32608(12) 0.0175(3) Uani 1 d . .
N2 N 0.1638(2) 1.3160(2) 0.17118(12) 0.0177(3) Uani 1 d . .
N3 N 1.0364(2) 0.9889(3) 0.2712(2) 0.0376(5) Uani 1 d . .
N4 N 0.7416(2) 0.5676(3) 0.2287(2) 0.0396(6) Uani 1 d . .
C1 C 0.4004(2) 1.1925(2) 0.25275(14) 0.0159(3) Uani 1 d . .
C2 C 0.3793(2) 1.0238(2) 0.23501(15) 0.0176(3) Uani 1 d . .
H2 H 0.2686(2) 0.9724(2) 0.22084(15) 0.021 Uiso 1 calc R .
C3 C 0.5001(2) 0.9226(3) 0.23555(15) 0.0173(3) Uani 1 d . .
H3 H 0.4818(2) 0.7921(3) 0.22328(15) 0.021 Uiso 1 calc R .
C4 C 0.6461(2) 0.9846(3) 0.25162(14) 0.0148(3) Uani 1 d . .
C5 C 0.6651(2) 1.1561(3) 0.26791(15) 0.0179(3) Uani 1 d . .
H5 H 0.7749(2) 1.2092(3) 0.27903(15) 0.021 Uiso 1 calc R .
C6 C 0.5447(2) 1.2565(3) 0.26976(15) 0.0175(3) Uani 1 d . .
H6 H 0.5623(2) 1.3864(3) 0.28457(15) 0.021 Uiso 1 calc R .
C7 C 0.2760(2) 1.3073(2) 0.24979(14) 0.0157(3) Uani 1 d . .
C8 C 0.7708(2) 0.8792(3) 0.2512(2) 0.0181(4) Uani 1 d . .
C9 C 0.3504(2) 1.3669(3) 0.43041(14) 0.0182(3) Uani 1 d . .
H9 H 0.4624(2) 1.3182(3) 0.43530(14) 0.022 Uiso 1 calc R .
C10 C 0.3591(3) 1.5327(3) 0.4856(2) 0.0233(4) Uani 1 d . .
H10A H 0.2739(3) 1.5401(3) 0.5285(2) 0.028 Uiso 1 calc R .
H10B H 0.4675(3) 1.5485(3) 0.5355(2) 0.028 Uiso 1 calc R .
C11 C 0.3335(3) 1.6629(3) 0.4036(2) 0.0249(4) Uani 1 d . .
H11A H 0.2866(3) 1.7746(3) 0.4274(2) 0.030 Uiso 1 calc R .
H11B H 0.4366(3) 1.6931(3) 0.3820(2) 0.030 Uiso 1 calc R .
C12 C 0.2236(2) 1.5800(3) 0.3185(2) 0.0209(4) Uani 1 d . .
H12A H 0.1107(2) 1.5854(3) 0.3295(2) 0.025 Uiso 1 calc R .
H12B H 0.2268(2) 1.6350(3) 0.2472(2) 0.025 Uiso 1 calc R .
C13 C 0.2557(3) 1.2402(3) 0.4688(2) 0.0240(4) Uani 1 d . .
H13A H 0.2511(3) 1.1264(3) 0.4267(2) 0.029 Uiso 1 calc R .
H13B H 0.3030(3) 1.2134(3) 0.5467(2) 0.029 Uiso 1 calc R .
C14 C 0.0157(3) 1.2000(4) 0.4949(2) 0.0435(7) Uani 1 d . .
H14A H -0.0904(3) 1.2546(4) 0.4850(2) 0.065 Uiso 1 calc R .
H14B H 0.0595(3) 1.1787(4) 0.5713(2) 0.065 Uiso 1 calc R .
H14C H 0.0066(3) 1.0871(4) 0.4561(2) 0.065 Uiso 1 calc R .
C15 C 0.1695(2) 1.2574(3) 0.07007(15) 0.0231(4) Uani 1 d . .
H15 H 0.1821(2) 1.1234(3) 0.07092(15) 0.028 Uiso 1 calc R .
C16 C 0.0138(3) 1.3042(3) 0.0084(2) 0.0291(5) Uani 1 d . .
H16A H 0.0152(3) 1.4255(3) -0.0247(2) 0.035 Uiso 1 calc R .
H16B H -0.0251(3) 1.2148(3) -0.0503(2) 0.035 Uiso 1 calc R .
C17 C -0.0839(2) 1.3029(3) 0.0838(2) 0.0285(5) Uani 1 d . .
H17A H -0.1845(2) 1.3747(3) 0.0577(2) 0.034 Uiso 1 calc R .
H17B H -0.1143(2) 1.1780(3) 0.0996(2) 0.034 Uiso 1 calc R .
C18 C 0.0160(2) 1.3816(3) 0.1747(2) 0.0227(4) Uani 1 d . .
H18A H 0.0136(2) 1.5152(3) 0.1693(2) 0.027 Uiso 1 calc R .
H18B H -0.0162(2) 1.3448(3) 0.2427(2) 0.027 Uiso 1 calc R .
C19 C 0.2958(3) 1.3357(3) 0.0336(2) 0.0275(5) Uani 1 d . .
H19A H 0.4012(3) 1.2839(3) 0.0730(2) 0.033 Uiso 1 calc R .
H19B H 0.2831(3) 1.3118(3) -0.0453(2) 0.033 Uiso 1 calc R .
C20 C 0.4149(3) 1.5887(4) 0.0230(2) 0.0380(6) Uani 1 d . .
H20A H 0.4095(3) 1.7161(4) 0.0370(2) 0.057 Uiso 1 calc R .
H20B H 0.4091(3) 1.5695(4) -0.0533(2) 0.057 Uiso 1 calc R .
H20C H 0.5161(3) 1.5409(4) 0.0649(2) 0.057 Uiso 1 calc R .
C21 C 0.9164(2) 0.9400(3) 0.2625(2) 0.0227(4) Uani 1 d . .
C22 C 0.7543(2) 0.7084(3) 0.2391(2) 0.0234(4) Uani 1 d . .

loop_
_atom_type_symbol
_atom_type_description
_atom_type_scat_dispersion_real
_atom_type_scat_dispersion_imag
_atom_type_scat_source
C C 0.0033 0.0016 'International Tables Vol C Tables 4.2.6.8 and 6.1.1.4'
H H 0.0000 0.0000 'International Tables Vol C Tables 4.2.6.8 and 6.1.1.4'
N N 0.0061 0.0033 'International Tables Vol C Tables 4.2.6.8 and 6.1.1.4'
O O 0.0106 0.0060 'International Tables Vol C Tables 4.2.6.8 and 6.1.1.4'

loop_
_geom_angle_atom_site_label_1
_geom_angle_atom_site_label_2
_geom_angle_atom_site_label_3
_geom_angle
_geom_angle_site_symmetry_1
_geom_angle_site_symmetry_3
_geom_angle_publ_flag
C13 O1 C14 111.9(2) . . ?
C19 O2 C20 111.8(2) . . ?
C7 N1 C12 125.5(2) . . ?
C7 N1 C9 123.5(2) . . ?
C12 N1 C9 111.0(2) . . ?
C7 N2 C18 123.5(2) . . ?
C7 N2 C15 124.5(2) . . ?
C18 N2 C15 112.0(2) . . ?
C2 C1 C6 118.9(2) . . ?
C2 C1 C7 122.6(2) . . ?
C6 C1 C7 118.4(2) . . ?
C3 C2 C1 120.1(2) . . ?
C3 C2 H2 119.94(12) . . ?
C1 C2 H2 119.94(10) . . ?
C2 C3 C4 121.9(2) . . ?
C2 C3 H3 119.04(12) . . ?
C4 C3 H3 119.04(11) . . ?
C3 C4 C5 117.2(2) . . ?
C3 C4 C8 121.7(2) . . ?
C5 C4 C8 121.1(2) . . ?
C6 C5 C4 120.7(2) . . ?
C6 C5 H5 119.63(12) . . ?
C4 C5 H5 119.63(10) . . ?
C5 C6 C1 121.1(2) . . ?
C5 C6 H6 119.45(12) . . ?
C1 C6 H6 119.45(11) . . ?
N2 C7 N1 119.7(2) . . ?
N2 C7 C1 121.2(2) . . ?
N1 C7 C1 119.0(2) . . ?
C22 C8 C21 115.9(2) . . ?
C22 C8 C4 121.7(2) . . ?
C21 C8 C4 122.5(2) . . ?
N1 C9 C13 109.9(2) . . ?
N1 C9 C10 103.8(2) . . ?
C13 C9 C10 112.9(2) . . ?
N1 C9 H9 110.02(10) . . ?
C13 C9 H9 110.02(11) . . ?
C10 C9 H9 110.02(11) . . ?
C11 C10 C9 104.9(2) . . ?
C11 C10 H10A 110.77(12) . . ?
C9 C10 H10A 110.77(11) . . ?
C11 C10 H10B 110.77(12) . . ?
C9 C10 H10B 110.77(11) . . ?
H10A C10 H10B 108.8 . . ?
C12 C11 C10 103.3(2) . . ?
C12 C11 H11A 111.10(12) . . ?
C10 C11 H11A 111.10(12) . . ?
C12 C11 H11B 111.10(12) . . ?
C10 C11 H11B 111.10(12) . . ?
H11A C11 H11B 109.1 . . ?
N1 C12 C11 101.2(2) . . ?
N1 C12 H12A 111.53(11) . . ?
C11 C12 H12A 111.53(12) . . ?
N1 C12 H12B 111.53(11) . . ?
C11 C12 H12B 111.53(12) . . ?
H12A C12 H12B 109.3 . . ?
O1 C13 C9 107.4(2) . . ?
O1 C13 H13A 110.23(12) . . ?
C9 C13 H13A 110.23(12) . . ?
O1 C13 H13B 110.23(12) . . ?
C9 C13 H13B 110.23(11) . . ?
H13A C13 H13B 108.5 . . ?
O1 C14 H14A 109.5(2) . . ?
O1 C14 H14B 109.47(15) . . ?
H14A C14 H14B 109.5 . . ?
O1 C14 H14C 109.5(2) . . ?
H14A C14 H14C 109.5 . . ?
H14B C14 H14C 109.5 . . ?
N2 C15 C19 111.7(2) . . ?
N2 C15 C16 102.4(2) . . ?
C19 C15 C16 113.9(2) . . ?
N2 C15 H15 109.54(11) . . ?
C19 C15 H15 109.54(12) . . ?
C16 C15 H15 109.54(13) . . ?
C17 C16 C15 104.0(2) . . ?
C17 C16 H16A 110.96(14) . . ?
C15 C16 H16A 110.96(13) . . ?
C17 C16 H16B 110.96(13) . . ?
C15 C16 H16B 110.96(12) . . ?
H16A C16 H16B 109.0 . . ?
C18 C17 C16 102.6(2) . . ?
C18 C17 H17A 111.24(12) . . ?
C16 C17 H17A 111.24(12) . . ?
C18 C17 H17B 111.24(13) . . ?
C16 C17 H17B 111.24(14) . . ?
H17A C17 H17B 109.2 . . ?
N2 C18 C17 102.4(2) . . ?
N2 C18 H18A 111.29(11) . . ?
C17 C18 H18A 111.29(13) . . ?
N2 C18 H18B 111.29(11) . . ?
C17 C18 H18B 111.29(13) . . ?
H18A C18 H18B 109.2 . . ?
O2 C19 C15 108.6(2) . . ?
O2 C19 H19A 109.98(12) . . ?
C15 C19 H19A 109.98(12) . . ?
O2 C19 H19B 109.98(11) . . ?
C15 C19 H19B 109.98(11) . . ?
H19A C19 H19B 108.4 . . ?
O2 C20 H20A 109.47(15) . . ?
O2 C20 H20B 109.47(13) . . ?
H20A C20 H20B 109.5 . . ?
O2 C20 H20C 109.47(14) . . ?
H20A C20 H20C 109.5 . . ?
H20B C20 H20C 109.5 . . ?
N3 C21 C8 179.3(3) . . ?
N4 C22 C8 179.4(2) . . ?

loop_
_geom_bond_atom_site_label_1
_geom_bond_atom_site_label_2
_geom_bond_distance
_geom_bond_site_symmetry_2
_geom_bond_publ_flag
O1 C13 1.415(3) . ?
O1 C14 1.428(3) . ?
O2 C19 1.421(3) . ?
O2 C20 1.431(3) . ?
N1 C7 1.341(3) . ?
N1 C12 1.482(3) . ?
N1 C9 1.487(3) . ?
N2 C7 1.329(2) . ?
N2 C18 1.482(3) . ?
N2 C15 1.493(3) . ?
N3 C21 1.162(3) . ?
N4 C22 1.160(3) . ?
C1 C2 1.404(3) . ?
C1 C6 1.405(3) . ?
C1 C7 1.478(3) . ?
C2 C3 1.389(3) . ?
C2 H2 1.09 . ?
C3 C4 1.415(3) . ?
C3 H3 1.09 . ?
C4 C5 1.422(3) . ?
C4 C8 1.442(3) . ?
C5 C6 1.389(3) . ?
C5 H5 1.09 . ?
C6 H6 1.09 . ?
C8 C22 1.408(3) . ?
C8 C21 1.413(3) . ?
C9 C13 1.527(3) . ?
C9 C10 1.546(3) . ?
C9 H9 1.10 . ?
C10 C11 1.535(3) . ?
C10 H10A 1.09 . ?
C10 H10B 1.09 . ?
C11 C12 1.532(3) . ?
C11 H11A 1.09 . ?
C11 H11B 1.09 . ?
C12 H12A 1.09 . ?
C12 H12B 1.09 . ?
C13 H13A 1.09 . ?
C13 H13B 1.09 . ?
C14 H14A 1.06 . ?
C14 H14B 1.06 . ?
C14 H14C 1.06 . ?
C15 C19 1.516(3) . ?
C15 C16 1.551(3) . ?
C15 H15 1.10 . ?
C16 C17 1.529(4) . ?
C16 H16A 1.09 . ?
C16 H16B 1.09 . ?
C17 C18 1.528(3) . ?
C17 H17A 1.09 . ?
C17 H17B 1.09 . ?
C18 H18A 1.09 . ?
C18 H18B 1.09 . ?
C19 H19A 1.09 . ?
C19 H19B 1.09 . ?
C20 H20A 1.06 . ?
C20 H20B 1.06 . ?
C20 H20C 1.06 . ?

loop_
_cod_related_entry_id
_cod_related_entry_database
_cod_related_entry_code
1 ChemSpider 21189642
